data_4072854
loop_
_publ_author_name
'Ly, Hanh V.'
'Forster, Taryn D.'
'Corrente, Andrea M.'
'Eisler, Dana J.'
'Konu, Jari'
'Parvez, Masood'
'Roesler, Roland'

_publ_section_title
;
 Alkali-Metal Sandwich Complexes of a 1,2-Diaza-3,5-diborolyl Ligand
 Featuring \h1, \h2, \h3, and \h4Coordination Modes
;
_journal_issue 7
_journal_name_full Organometallics
_journal_page_first 1750
_journal_paper_doi 10.1021/om061091x
_journal_volume 26
_journal_year 2007
_chemical_formula_sum 'C28 H43 B2 K N2 O2'
_chemical_formula_weight 500.36
_chemical_name_systematic
;
 ?
;
_space_group_IT_number 7
_symmetry_space_group_name_Hall 'P -2yac'
_symmetry_space_group_name_H-M 'P 1 n 1'
_atom_sites_solution_hydrogens geom
_atom_sites_solution_primary direct
_atom_sites_solution_secondary difmap
_audit_creation_method SHELXL-97
_cell_angle_alpha 90.00
_cell_angle_beta 96.06(2)
_cell_angle_gamma 90.00
_cell_formula_units_Z 2
_cell_length_a 11.852(7)
_cell_length_b 6.165(2)
_cell_length_c 20.203(13)
_cell_measurement_temperature 173(2)
_cell_volume 1467.9(14)
_computing_structure_refinement 'SHELXL-97 (Sheldrick, 1997)'
_computing_structure_solution 'SHELXS-97 (Sheldrick, 1990)'
_diffrn_ambient_temperature 173(2)
_diffrn_measured_fraction_theta_full 0.993
_diffrn_measured_fraction_theta_max 0.993
_diffrn_radiation_monochromator graphite
_diffrn_radiation_source 'fine-focus sealed tube'
_diffrn_radiation_type MoK\a
_diffrn_radiation_wavelength 0.71073
_diffrn_reflns_av_R_equivalents 0.0431
_diffrn_reflns_av_sigmaI/netI 0.0683
_diffrn_reflns_limit_h_max 15
_diffrn_reflns_limit_h_min -15
_diffrn_reflns_limit_k_max 7
_diffrn_reflns_limit_k_min -7
_diffrn_reflns_limit_l_max 26
_diffrn_reflns_limit_l_min -26
_diffrn_reflns_number 5827
_diffrn_reflns_theta_full 27.47
_diffrn_reflns_theta_max 27.47
_diffrn_reflns_theta_min 3.46
_exptl_absorpt_coefficient_mu 0.207
_exptl_absorpt_correction_T_max 0.9918
_exptl_absorpt_correction_T_min 0.9599
_exptl_absorpt_correction_type none
_exptl_crystal_density_diffrn 1.132
_exptl_crystal_density_method 'not measured'
_exptl_crystal_F_000 540
_exptl_crystal_size_max 0.20
_exptl_crystal_size_mid 0.06
_exptl_crystal_size_min 0.04
_refine_diff_density_max 0.233
_refine_diff_density_min -0.245
_refine_diff_density_rms 0.047
_refine_ls_abs_structure_details 'Flack H D (1983), Acta Cryst. A39, 876-881'
_refine_ls_abs_structure_Flack 0.10(6)
_refine_ls_extinction_method none
_refine_ls_goodness_of_fit_ref 1.032
_refine_ls_hydrogen_treatment mixed
_refine_ls_matrix_type full
_refine_ls_number_parameters 316
_refine_ls_number_reflns 3335
_refine_ls_number_restraints 2
_refine_ls_restrained_S_all 1.032
_refine_ls_R_factor_all 0.0964
_refine_ls_R_factor_gt 0.0530
_refine_ls_shift/su_max 0.001
_refine_ls_shift/su_mean 0.000
_refine_ls_structure_factor_coef Fsqd
_refine_ls_weighting_details 'calc w=1/[\s^2^(Fo^2^)+(0.0800P)^2^+0.0620P] where P=(Fo^2^+2Fc^2^)/3'
_refine_ls_weighting_scheme calc
_refine_ls_wR_factor_gt 0.1220
_refine_ls_wR_factor_ref 0.1439
_reflns_number_gt 2245
_reflns_number_total 3335
_reflns_threshold_expression >2sigma(I)
_cod_data_source_file om061091xsi20061130_020826.cif
_cod_data_source_block 4b
_cod_database_code 4072854

loop_
_symmetry_equiv_pos_as_xyz
'x, y, z'
'x+1/2, -y, z+1/2'

loop_
_atom_site_label
_atom_site_type_symbol
_atom_site_fract_x
_atom_site_fract_y
_atom_site_fract_z
_atom_site_U_iso_or_equiv
_atom_site_adp_type
_atom_site_occupancy
_atom_site_symmetry_multiplicity
_atom_site_calc_flag
_atom_site_refinement_flags
K1 K 0.35986(8) -0.00953(13) 0.65788(5) 0.0446(3) Uani 1 1 d .
O1 O 0.1540(3) -0.0187(5) 0.58370(19) 0.0596(9) Uani 1 1 d .
O2 O 0.4274(3) 0.0158(5) 0.52861(18) 0.0653(11) Uani 1 1 d .
N1 N 0.4990(3) 0.5229(5) 0.78840(16) 0.0342(7) Uani 1 1 d .
N2 N 0.3900(3) 0.4519(5) 0.80777(16) 0.0346(7) Uani 1 1 d .
C1 C 0.3693(4) 0.4880(5) 0.6879(2) 0.0335(9) Uani 1 1 d .
C2 C 0.3170(4) 0.4942(6) 0.6155(2) 0.0448(11) Uani 1 1 d .
H21 H 0.2863 0.3510 0.6026 0.054 Uiso 1 1 calc R
H22 H 0.3754 0.5339 0.5867 0.054 Uiso 1 1 calc R
H23 H 0.2558 0.6019 0.6106 0.054 Uiso 1 1 calc R
C3 C 0.5954(4) 0.4281(7) 0.8310(2) 0.0388(9) Uani 1 1 d .
H3 H 0.5690 0.4133 0.8741 0.047 Uiso 1 1 d R
C4 C 0.6973(4) 0.5743(7) 0.8377(3) 0.0492(11) Uani 1 1 d .
H4A H 0.7574 0.5075 0.8662 0.059 Uiso 1 1 d R
H4B H 0.7213 0.5954 0.7943 0.059 Uiso 1 1 d R
H4C H 0.6788 0.7120 0.8560 0.059 Uiso 1 1 d R
C5 C 0.6222(4) 0.2008(6) 0.8105(2) 0.0465(11) Uani 1 1 d .
H5A H 0.6849 0.1444 0.8394 0.056 Uiso 1 1 d R
H5B H 0.5571 0.1096 0.8128 0.056 Uiso 1 1 d R
H5C H 0.6419 0.2038 0.7656 0.056 Uiso 1 1 d R
C6 C 0.3649(4) 0.5506(6) 0.8709(2) 0.0368(9) Uani 1 1 d .
H6 H 0.4358 0.5562 0.8986 0.044 Uiso 1 1 d R
C7 C 0.3179(4) 0.7793(6) 0.8615(2) 0.0470(11) Uani 1 1 d .
H7A H 0.3032 0.8384 0.9037 0.056 Uiso 1 1 d R
H7B H 0.3720 0.8691 0.8422 0.056 Uiso 1 1 d R
H7C H 0.2486 0.7743 0.8323 0.056 Uiso 1 1 d R
C8 C 0.2864(5) 0.4120(8) 0.9073(2) 0.0540(12) Uani 1 1 d .
H8A H 0.2720 0.4812 0.9482 0.065 Uiso 1 1 d R
H8B H 0.2162 0.3937 0.8796 0.065 Uiso 1 1 d R
H8C H 0.3205 0.2727 0.9169 0.065 Uiso 1 1 d R
C9 C 0.5932(4) 0.5802(6) 0.6754(2) 0.0379(9) Uani 1 1 d .
C10 C 0.6496(4) 0.7797(7) 0.6767(2) 0.0434(10) Uani 1 1 d .
H10 H 0.6293 0.8911 0.7064 0.052 Uiso 1 1 d R
C11 C 0.7363(4) 0.8269(7) 0.6368(2) 0.0474(11) Uani 1 1 d .
H11 H 0.7714 0.9674 0.6389 0.057 Uiso 1 1 d R
C12 C 0.7687(4) 0.6740(8) 0.5935(2) 0.0500(11) Uani 1 1 d .
H12 H 0.8300 0.7054 0.5676 0.060 Uiso 1 1 d R
C13 C 0.7161(4) 0.4749(7) 0.5897(2) 0.0496(12) Uani 1 1 d .
H13 H 0.7375 0.3679 0.5589 0.059 Uiso 1 1 d R
C14 C 0.6292(4) 0.4276(7) 0.6291(2) 0.0421(10) Uani 1 1 d .
H14 H 0.5940 0.2874 0.6246 0.051 Uiso 1 1 d R
C15 C 0.1783(3) 0.3996(6) 0.7500(2) 0.0363(9) Uani 1 1 d .
C16 C 0.0959(4) 0.5527(7) 0.7275(2) 0.0496(11) Uani 1 1 d .
H16 H 0.1184 0.6936 0.7135 0.059 Uiso 1 1 d R
C17 C -0.0187(5) 0.5124(9) 0.7263(3) 0.0666(16) Uani 1 1 d .
H17 H -0.0727 0.6219 0.7108 0.080 Uiso 1 1 d R
C18 C -0.0567(4) 0.3122(10) 0.7462(3) 0.0680(16) Uani 1 1 d .
H18 H -0.1365 0.2845 0.7456 0.082 Uiso 1 1 d R
C19 C 0.0222(4) 0.1570(10) 0.7674(3) 0.0637(14) Uani 1 1 d .
H19 H -0.0029 0.0172 0.7808 0.076 Uiso 1 1 d R
C20 C 0.1362(4) 0.1977(7) 0.7692(2) 0.0477(11) Uani 1 1 d .
H20 H 0.1884 0.0851 0.7846 0.057 Uiso 1 1 d R
C21 C 0.0507(5) 0.0867(11) 0.5956(3) 0.0649(14) Uani 1 1 d .
H21A H 0.0680 0.2132 0.6225 0.078 Uiso 1 1 d R
H21B H 0.0048 -0.0106 0.6185 0.078 Uiso 1 1 d R
C22 C -0.0049(6) 0.1523(12) 0.5307(3) 0.091(2) Uani 1 1 d .
H22A H -0.0005 0.3065 0.5249 0.109 Uiso 1 1 d R
H22B H -0.0831 0.1091 0.5283 0.109 Uiso 1 1 d R
C23 C 0.0525(7) 0.0338(16) 0.4797(4) 0.121(4) Uani 1 1 d .
H23A H 0.0909 0.1373 0.4546 0.146 Uiso 1 1 d R
H23B H -0.0023 -0.0441 0.4504 0.146 Uiso 1 1 d R
C24 C 0.1322(6) -0.1124(11) 0.5179(3) 0.0805(19) Uani 1 1 d .
H24A H 0.1005 -0.2546 0.5217 0.097 Uiso 1 1 d R
H24B H 0.2022 -0.1230 0.4983 0.097 Uiso 1 1 d R
C25 C 0.4952(5) -0.1424(8) 0.5010(3) 0.0627(14) Uani 1 1 d .
H25A H 0.4473 -0.2481 0.4771 0.075 Uiso 1 1 d R
H25B H 0.5427 -0.2127 0.5360 0.075 Uiso 1 1 d R
C26 C 0.5613(8) -0.0222(13) 0.4553(4) 0.113(3) Uani 1 1 d .
H26A H 0.5737 -0.1125 0.4181 0.136 Uiso 1 1 d R
H26B H 0.6330 0.0167 0.4789 0.136 Uiso 1 1 d R
C27 C 0.4907(9) 0.1738(15) 0.4362(5) 0.138(4) Uani 1 1 d .
H27A H 0.4594 0.1584 0.3906 0.165 Uiso 1 1 d R
H27B H 0.5371 0.3016 0.4408 0.165 Uiso 1 1 d R
C28 C 0.4087(7) 0.1786(12) 0.4782(4) 0.106(3) Uani 1 1 d .
H28A H 0.4079 0.3186 0.4989 0.127 Uiso 1 1 d R
H28B H 0.3366 0.1524 0.4531 0.127 Uiso 1 1 d R
B1 B 0.4888(4) 0.5317(6) 0.7156(2) 0.0334(10) Uani 1 1 d .
B2 B 0.3094(4) 0.4452(6) 0.7476(2) 0.0326(9) Uani 1 1 d .

loop_
_atom_site_aniso_label
_atom_site_aniso_U_11
_atom_site_aniso_U_22
_atom_site_aniso_U_33
_atom_site_aniso_U_23
_atom_site_aniso_U_13
_atom_site_aniso_U_12
K1 0.0514(6) 0.0357(4) 0.0458(5) -0.0002(4) 0.0009(4) 0.0031(4)
O1 0.057(2) 0.061(2) 0.058(2) -0.0098(16) -0.0094(18) 0.0119(16)
O2 0.079(3) 0.069(2) 0.052(2) 0.0181(16) 0.026(2) 0.0286(19)
N1 0.0300(18) 0.0372(16) 0.0359(19) 0.0030(13) 0.0060(14) 0.0042(13)
N2 0.0334(18) 0.0392(16) 0.0314(18) -0.0002(13) 0.0043(14) 0.0003(13)
C1 0.043(2) 0.0253(18) 0.031(2) 0.0002(14) 0.0006(18) 0.0047(15)
C2 0.062(3) 0.040(2) 0.030(2) 0.0020(16) -0.004(2) -0.0004(19)
C3 0.037(2) 0.041(2) 0.037(2) 0.0004(17) -0.0020(18) 0.0061(17)
C4 0.044(3) 0.041(2) 0.059(3) -0.005(2) -0.009(2) 0.0018(19)
C5 0.050(3) 0.035(2) 0.052(3) 0.0032(18) -0.003(2) 0.0023(18)
C6 0.042(2) 0.041(2) 0.027(2) -0.0029(16) 0.0026(18) 0.0051(17)
C7 0.053(3) 0.040(2) 0.048(3) -0.0060(19) 0.005(2) 0.0051(19)
C8 0.075(4) 0.052(3) 0.036(3) 0.000(2) 0.017(2) -0.001(2)
C9 0.046(2) 0.0335(18) 0.034(2) 0.0026(16) 0.0031(18) 0.0046(17)
C10 0.052(3) 0.039(2) 0.040(2) -0.0035(18) 0.007(2) -0.0014(18)
C11 0.049(3) 0.044(2) 0.051(3) 0.0028(19) 0.010(2) -0.011(2)
C12 0.052(3) 0.053(3) 0.047(3) 0.005(2) 0.014(2) -0.006(2)
C13 0.056(3) 0.050(3) 0.044(3) -0.0053(19) 0.011(2) 0.011(2)
C14 0.052(3) 0.036(2) 0.040(2) -0.0024(17) 0.013(2) 0.0019(18)
C15 0.035(2) 0.040(2) 0.033(2) -0.0014(17) -0.0009(17) 0.0040(17)
C16 0.047(3) 0.042(2) 0.057(3) -0.004(2) -0.006(2) 0.0145(19)
C17 0.049(3) 0.077(4) 0.071(4) -0.012(3) -0.006(3) 0.022(3)
C18 0.036(3) 0.088(4) 0.080(4) -0.026(3) 0.009(3) -0.002(3)
C19 0.055(3) 0.068(3) 0.069(4) 0.001(3) 0.008(3) -0.015(3)
C20 0.045(3) 0.048(2) 0.049(3) 0.0028(19) 0.002(2) -0.0019(19)
C21 0.056(3) 0.083(4) 0.055(3) -0.004(3) 0.004(3) 0.008(3)
C22 0.099(5) 0.101(5) 0.069(4) -0.001(3) -0.001(4) 0.045(4)
C23 0.105(6) 0.199(9) 0.058(4) -0.001(5) 0.003(4) 0.094(6)
C24 0.076(4) 0.096(4) 0.064(4) -0.026(3) -0.017(3) 0.031(3)
C25 0.077(4) 0.050(3) 0.062(3) 0.004(2) 0.012(3) 0.020(2)
C26 0.128(7) 0.125(6) 0.099(6) 0.046(4) 0.073(5) 0.061(5)
C27 0.157(8) 0.142(7) 0.130(7) 0.091(6) 0.089(6) 0.078(6)
C28 0.145(7) 0.101(5) 0.079(5) 0.046(4) 0.049(5) 0.072(5)
B1 0.040(3) 0.027(2) 0.033(2) 0.0013(16) 0.004(2) 0.0063(17)
B2 0.038(2) 0.0251(18) 0.034(2) -0.0008(16) 0.0025(19) 0.0061(17)

loop_
_atom_type_symbol
_atom_type_description
_atom_type_scat_dispersion_real
_atom_type_scat_dispersion_imag
_atom_type_scat_source
C C 0.0033 0.0016 'International Tables Vol C Tables 4.2.6.8 and 6.1.1.4'
H H 0.0000 0.0000 'International Tables Vol C Tables 4.2.6.8 and 6.1.1.4'
B B 0.0013 0.0007 'International Tables Vol C Tables 4.2.6.8 and 6.1.1.4'
N N 0.0061 0.0033 'International Tables Vol C Tables 4.2.6.8 and 6.1.1.4'
K K 0.2009 0.2494 'International Tables Vol C Tables 4.2.6.8 and 6.1.1.4'
O O 0.0106 0.0060 'International Tables Vol C Tables 4.2.6.8 and 6.1.1.4'

loop_
_geom_angle_atom_site_label_1
_geom_angle_atom_site_label_2
_geom_angle_atom_site_label_3
_geom_angle
_geom_angle_site_symmetry_1
_geom_angle_site_symmetry_3
O1 K1 O2 79.46(13) . .
O1 K1 C1 97.98(10) . .
O2 K1 C1 96.77(11) . .
O1 K1 C1 95.57(11) . 1_545
O2 K1 C1 103.02(10) . 1_545
C1 K1 C1 157.75(15) . 1_545
O1 K1 C2 74.08(11) . 1_545
O2 K1 C2 81.81(11) . 1_545
C1 K1 C2 172.06(11) . 1_545
C1 K1 C2 27.82(11) 1_545 1_545
O1 K1 B1 121.38(11) . 1_545
O2 K1 B1 101.82(11) . 1_545
C1 K1 B1 138.74(11) . 1_545
C1 K1 B1 26.18(11) 1_545 1_545
C2 K1 B1 48.94(12) 1_545 1_545
O1 K1 B2 96.41(11) . .
O2 K1 B2 121.87(11) . .
C1 K1 B2 25.70(11) . .
C1 K1 B2 134.92(11) 1_545 .
C2 K1 B2 153.09(13) 1_545 .
B1 K1 B2 127.10(12) 1_545 .
C21 O1 C24 105.3(4) . .
C21 O1 K1 129.1(3) . .
C24 O1 K1 125.1(3) . .
C25 O2 C28 104.8(4) . .
C25 O2 K1 123.8(3) . .
C28 O2 K1 131.4(3) . .
N2 N1 B1 107.4(3) . .
N2 N1 C3 112.2(3) . .
B1 N1 C3 125.3(3) . .
N1 N2 B2 107.7(3) . .
N1 N2 C6 112.0(3) . .
B2 N2 C6 123.9(3) . .
B2 C1 B1 104.2(4) . .
B2 C1 C2 126.9(4) . .
B1 C1 C2 128.8(4) . .
B2 C1 K1 88.5(2) . .
B1 C1 K1 105.3(2) . .
C2 C1 K1 80.6(2) . .
B2 C1 K1 108.7(2) . 1_565
B1 C1 K1 84.7(2) . 1_565
C2 C1 K1 77.8(2) . 1_565
K1 C1 K1 157.75(15) . 1_565
C1 C2 K1 74.4(2) . 1_565
C1 C2 H21 109.5 . .
K1 C2 H21 167.4 1_565 .
C1 C2 H22 109.5 . .
K1 C2 H22 79.5 1_565 .
H21 C2 H22 109.5 . .
C1 C2 H23 109.5 . .
K1 C2 H23 58.3 1_565 .
H21 C2 H23 109.5 . .
H22 C2 H23 109.5 . .
N1 C3 C4 112.4(3) . .
N1 C3 C5 112.4(3) . .
C4 C3 C5 113.1(4) . .
N1 C3 H3 105.0 . .
C4 C3 H3 108.2 . .
C5 C3 H3 105.1 . .
C3 C4 H4A 109.6 . .
C3 C4 H4B 108.2 . .
H4A C4 H4B 109.5 . .
C3 C4 H4C 110.6 . .
H4A C4 H4C 109.5 . .
H4B C4 H4C 109.5 . .
C3 C5 H5A 109.9 . .
C3 C5 H5B 109.7 . .
H5A C5 H5B 109.5 . .
C3 C5 H5C 108.7 . .
H5A C5 H5C 109.5 . .
H5B C5 H5C 109.5 . .
N2 C6 C8 112.3(3) . .
N2 C6 C7 112.3(3) . .
C8 C6 C7 110.4(4) . .
N2 C6 H6 106.0 . .
C8 C6 H6 106.4 . .
C7 C6 H6 109.0 . .
C6 C7 H7A 109.8 . .
C6 C7 H7B 109.6 . .
H7A C7 H7B 109.5 . .
C6 C7 H7C 109.0 . .
H7A C7 H7C 109.5 . .
H7B C7 H7C 109.5 . .
C6 C8 H8A 110.0 . .
C6 C8 H8B 108.8 . .
H8A C8 H8B 109.5 . .
C6 C8 H8C 109.6 . .
H8A C8 H8C 109.5 . .
H8B C8 H8C 109.5 . .
C10 C9 C14 114.8(4) . .
C10 C9 B1 123.7(4) . .
C14 C9 B1 121.2(4) . .
C9 C10 C11 123.3(4) . .
C9 C10 H10 119.4 . .
C11 C10 H10 117.3 . .
C12 C11 C10 119.8(4) . .
C12 C11 H11 120.1 . .
C10 C11 H11 120.2 . .
C11 C12 C13 119.6(4) . .
C11 C12 H12 119.3 . .
C13 C12 H12 121.0 . .
C12 C13 C14 120.8(4) . .
C12 C13 H13 120.0 . .
C14 C13 H13 119.2 . .
C13 C14 C9 121.7(4) . .
C13 C14 H14 118.2 . .
C9 C14 H14 120.0 . .
C16 C15 C20 115.4(4) . .
C16 C15 B2 121.6(4) . .
C20 C15 B2 122.8(3) . .
C17 C16 C15 122.5(5) . .
C17 C16 H16 117.6 . .
C15 C16 H16 119.9 . .
C16 C17 C18 120.3(5) . .
C16 C17 H17 120.0 . .
C18 C17 H17 119.7 . .
C19 C18 C17 118.6(5) . .
C19 C18 H18 121.2 . .
C17 C18 H18 120.2 . .
C20 C19 C18 121.1(5) . .
C20 C19 H19 119.4 . .
C18 C19 H19 119.5 . .
C19 C20 C15 122.1(5) . .
C19 C20 H20 118.4 . .
C15 C20 H20 119.5 . .
O1 C21 C22 106.7(5) . .
O1 C21 H21A 109.2 . .
C22 C21 H21A 109.4 . .
O1 C21 H21B 109.6 . .
C22 C21 H21B 112.4 . .
H21A C21 H21B 109.5 . .
C21 C22 C23 106.9(5) . .
C21 C22 H22A 111.0 . .
C23 C22 H22A 111.5 . .
C21 C22 H22B 108.1 . .
C23 C22 H22B 109.7 . .
H22A C22 H22B 109.5 . .
C24 C23 C22 104.7(6) . .
C24 C23 H23A 111.8 . .
C22 C23 H23A 108.5 . .
C24 C23 H23B 112.0 . .
C22 C23 H23B 110.2 . .
H23A C23 H23B 109.5 . .
O1 C24 C23 106.3(5) . .
O1 C24 H24A 108.9 . .
C23 C24 H24A 111.6 . .
O1 C24 H24B 109.2 . .
C23 C24 H24B 111.2 . .
H24A C24 H24B 109.5 . .
O2 C25 C26 105.2(4) . .
O2 C25 H25A 109.7 . .
C26 C25 H25A 110.6 . .
O2 C25 H25B 109.5 . .
C26 C25 H25B 112.3 . .
H25A C25 H25B 109.5 . .
C25 C26 C27 104.4(6) . .
C25 C26 H26A 109.6 . .
C27 C26 H26A 113.1 . .
C25 C26 H26B 108.5 . .
C27 C26 H26B 111.6 . .
H26A C26 H26B 109.5 . .
C28 C27 C26 105.9(5) . .
C28 C27 H27A 111.9 . .
C26 C27 H27A 108.5 . .
C28 C27 H27B 111.3 . .
C26 C27 H27B 109.8 . .
H27A C27 H27B 109.5 . .
C27 C28 O2 111.2(5) . .
C27 C28 H28A 109.4 . .
O2 C28 H28A 109.2 . .
C27 C28 H28B 108.8 . .
O2 C28 H28B 108.8 . .
H28A C28 H28B 109.5 . .
N1 B1 C1 110.1(4) . .
N1 B1 C9 122.5(4) . .
C1 B1 C9 127.4(4) . .
N1 B1 K1 111.5(2) . 1_565
C1 B1 K1 69.1(2) . 1_565
C9 B1 K1 90.8(2) . 1_565
N2 B2 C1 110.0(4) . .
N2 B2 C15 122.4(4) . .
C1 B2 C15 127.6(4) . .
N2 B2 K1 109.1(2) . .
C1 B2 K1 65.8(2) . .
C15 B2 K1 95.6(2) . .

loop_
_geom_bond_atom_site_label_1
_geom_bond_atom_site_label_2
_geom_bond_distance
_geom_bond_site_symmetry_2
K1 O1 2.726(4) .
K1 O2 2.816(4) .
K1 C1 3.127(4) .
K1 C1 3.156(4) 1_545
K1 C2 3.203(4) 1_545
K1 B1 3.364(4) 1_545
K1 B2 3.425(4) .
O1 C21 1.429(6) .
O1 C24 1.447(7) .
O2 C25 1.415(6) .
O2 C28 1.431(6) .
N1 N2 1.456(5) .
N1 B1 1.465(6) .
N1 C3 1.476(5) .
N2 B2 1.465(6) .
N2 C6 1.472(5) .
C1 B2 1.486(6) .
C1 B1 1.491(7) .
C1 C2 1.530(6) .
C1 K1 3.156(4) 1_565
C2 K1 3.203(4) 1_565
C2 H21 0.9800 .
C2 H22 0.9800 .
C2 H23 0.9800 .
C3 C4 1.501(6) .
C3 C5 1.505(6) .
C3 H3 0.9601 .
C4 H4A 0.9601 .
C4 H4B 0.9599 .
C4 H4C 0.9600 .
C5 H5A 0.9600 .
C5 H5B 0.9600 .
C5 H5C 0.9600 .
C6 C8 1.511(7) .
C6 C7 1.520(6) .
C6 H6 0.9601 .
C7 H7A 0.9600 .
C7 H7B 0.9600 .
C7 H7C 0.9600 .
C8 H8A 0.9601 .
C8 H8B 0.9599 .
C8 H8C 0.9600 .
C9 C10 1.398(6) .
C9 C14 1.423(6) .
C9 B1 1.579(7) .
C10 C11 1.402(6) .
C10 H10 0.9600 .
C11 C12 1.368(7) .
C11 H11 0.9600 .
C12 C13 1.375(7) .
C12 H12 0.9600 .
C13 C14 1.397(7) .
C13 H13 0.9600 .
C14 H14 0.9600 .
C15 C16 1.400(6) .
C15 C20 1.411(6) .
C15 B2 1.584(6) .
C16 C17 1.378(8) .
C16 H16 0.9600 .
C17 C18 1.387(8) .
C17 H17 0.9600 .
C18 C19 1.375(8) .
C18 H18 0.9599 .
C19 C20 1.371(7) .
C19 H19 0.9600 .
C20 H20 0.9600 .
C21 C22 1.461(8) .
C21 H21A 0.9602 .
C21 H21B 0.9600 .
C22 C23 1.485(9) .
C22 H22A 0.9600 .
C22 H22B 0.9600 .
C23 C24 1.465(9) .
C23 H23A 0.9601 .
C23 H23B 0.9599 .
C24 H24A 0.9600 .
C24 H24B 0.9599 .
C25 C26 1.472(9) .
C25 H25A 0.9600 .
C25 H25B 0.9599 .
C26 C27 1.497(9) .
C26 H26A 0.9601 .
C26 H26B 0.9599 .
C27 C28 1.357(9) .
C27 H27A 0.9601 .
C27 H27B 0.9601 .
C28 H28A 0.9600 .
C28 H28B 0.9600 .
B1 K1 3.364(4) 1_565

loop_
_geom_torsion_atom_site_label_1
_geom_torsion_atom_site_label_2
_geom_torsion_atom_site_label_3
_geom_torsion_atom_site_label_4
_geom_torsion
_geom_torsion_site_symmetry_1
_geom_torsion_site_symmetry_4
O2 K1 O1 C21 -139.4(4) . .
C1 K1 O1 C21 -44.0(4) . .
C1 K1 O1 C21 118.3(4) 1_545 .
C2 K1 O1 C21 136.2(4) 1_545 .
B1 K1 O1 C21 123.1(4) 1_545 .
B2 K1 O1 C21 -18.1(4) . .
O2 K1 O1 C24 31.7(4) . .
C1 K1 O1 C24 127.2(4) . .
C1 K1 O1 C24 -70.5(4) 1_545 .
C2 K1 O1 C24 -52.7(4) 1_545 .
B1 K1 O1 C24 -65.8(5) 1_545 .
B2 K1 O1 C24 153.0(4) . .
O1 K1 O2 C25 -118.0(4) . .
C1 K1 O2 C25 145.1(4) . .
C1 K1 O2 C25 -24.6(4) 1_545 .
C2 K1 O2 C25 -42.7(4) 1_545 .
B1 K1 O2 C25 2.2(4) 1_545 .
B2 K1 O2 C25 151.0(4) . .
O1 K1 O2 C28 64.4(6) . .
C1 K1 O2 C28 -32.5(6) . .
C1 K1 O2 C28 157.7(6) 1_545 .
C2 K1 O2 C28 139.6(6) 1_545 .
B1 K1 O2 C28 -175.5(6) 1_545 .
B2 K1 O2 C28 -26.6(7) . .
B1 N1 N2 B2 -7.3(4) . .
C3 N1 N2 B2 -148.8(3) . .
B1 N1 N2 C6 -146.8(3) . .
C3 N1 N2 C6 71.7(4) . .
O1 K1 C1 B2 88.2(3) . .
O2 K1 C1 B2 168.4(3) . .
C1 K1 C1 B2 -38.8(6) 1_545 .
C2 K1 C1 B2 89.3(9) 1_545 .
B1 K1 C1 B2 -74.9(3) 1_545 .
O1 K1 C1 B1 -167.5(3) . .
O2 K1 C1 B1 -87.3(3) . .
C1 K1 C1 B1 65.5(5) 1_545 .
C2 K1 C1 B1 -166.4(8) 1_545 .
B1 K1 C1 B1 29.4(3) 1_545 .
B2 K1 C1 B1 104.3(4) . .
O1 K1 C1 C2 -39.7(3) . .
O2 K1 C1 C2 40.6(3) . .
C1 K1 C1 C2 -166.6(3) 1_545 .
C2 K1 C1 C2 -38.6(9) 1_545 .
B1 K1 C1 C2 157.2(3) 1_545 .
B2 K1 C1 C2 -127.9(4) . .
O1 K1 C1 K1 -53.0(4) . 1_565
O2 K1 C1 K1 27.2(4) . 1_565
C1 K1 C1 K1 180.0 1_545 1_565
C2 K1 C1 K1 -51.9(12) 1_545 1_565
B1 K1 C1 K1 143.9(4) 1_545 1_565
B2 K1 C1 K1 -141.2(6) . 1_565
B2 C1 C2 K1 104.3(3) . 1_565
B1 C1 C2 K1 -72.8(4) . 1_565
K1 C1 C2 K1 -174.87(13) . 1_565
N2 N1 C3 C4 -149.8(3) . .
B1 N1 C3 C4 76.9(5) . .
N2 N1 C3 C5 81.2(4) . .
B1 N1 C3 C5 -52.1(5) . .
N1 N2 C6 C8 -153.6(3) . .
B2 N2 C6 C8 74.6(5) . .
N1 N2 C6 C7 81.2(4) . .
B2 N2 C6 C7 -50.6(5) . .
C14 C9 C10 C11 -1.1(6) . .
B1 C9 C10 C11 -174.8(4) . .
C9 C10 C11 C12 0.6(7) . .
C10 C11 C12 C13 -0.3(7) . .
C11 C12 C13 C14 0.6(7) . .
C12 C13 C14 C9 -1.3(7) . .
C10 C9 C14 C13 1.5(6) . .
B1 C9 C14 C13 175.3(4) . .
C20 C15 C16 C17 2.2(7) . .
B2 C15 C16 C17 177.0(5) . .
C15 C16 C17 C18 -1.8(8) . .
C16 C17 C18 C19 0.6(9) . .
C17 C18 C19 C20 0.0(9) . .
C18 C19 C20 C15 0.5(8) . .
C16 C15 C20 C19 -1.6(7) . .
B2 C15 C20 C19 -176.3(4) . .
C24 O1 C21 C22 -28.8(7) . .
K1 O1 C21 C22 143.7(5) . .
O1 C21 C22 C23 14.4(9) . .
C21 C22 C23 C24 5.3(10) . .
C21 O1 C24 C23 32.4(8) . .
K1 O1 C24 C23 -140.5(5) . .
C22 C23 C24 O1 -23.0(10) . .
C28 O2 C25 C26 29.4(7) . .
K1 O2 C25 C26 -148.8(5) . .
O2 C25 C26 C27 -25.4(9) . .
C25 C26 C27 C28 11.5(12) . .
C26 C27 C28 O2 6.8(12) . .
C25 O2 C28 C27 -23.3(10) . .
K1 O2 C28 C27 154.7(7) . .
N2 N1 B1 C1 5.8(4) . .
C3 N1 B1 C1 140.8(4) . .
N2 N1 B1 C9 -173.9(3) . .
C3 N1 B1 C9 -38.9(5) . .
N2 N1 B1 K1 80.5(3) . 1_565
C3 N1 B1 K1 -144.5(3) . 1_565
B2 C1 B1 N1 -1.8(4) . .
C2 C1 B1 N1 175.8(3) . .
K1 C1 B1 N1 -94.1(3) . .
K1 C1 B1 N1 106.1(3) 1_565 .
B2 C1 B1 C9 177.8(3) . .
C2 C1 B1 C9 -4.6(6) . .
K1 C1 B1 C9 85.5(4) . .
K1 C1 B1 C9 -74.2(4) 1_565 .
B2 C1 B1 K1 -107.9(2) . 1_565
C2 C1 B1 K1 69.7(3) . 1_565
K1 C1 B1 K1 159.76(18) . 1_565
C10 C9 B1 N1 -67.0(5) . .
C14 C9 B1 N1 119.7(4) . .
C10 C9 B1 C1 113.4(5) . .
C14 C9 B1 C1 -59.9(6) . .
C10 C9 B1 K1 49.3(4) . 1_565
C14 C9 B1 K1 -124.0(4) . 1_565
N1 N2 B2 C1 6.4(4) . .
C6 N2 B2 C1 139.9(3) . .
N1 N2 B2 C15 -173.2(3) . .
C6 N2 B2 C15 -39.7(5) . .
N1 N2 B2 K1 76.8(3) . .
C6 N2 B2 K1 -149.7(3) . .
B1 C1 B2 N2 -2.8(4) . .
C2 C1 B2 N2 179.6(3) . .
K1 C1 B2 N2 102.6(3) . .
K1 C1 B2 N2 -91.9(3) 1_565 .
B1 C1 B2 C15 176.8(3) . .
C2 C1 B2 C15 -0.8(6) . .
K1 C1 B2 C15 -77.8(4) . .
K1 C1 B2 C15 87.7(4) 1_565 .
B1 C1 B2 K1 -105.4(2) . .
C2 C1 B2 K1 77.0(3) . .
K1 C1 B2 K1 165.5(2) 1_565 .
C16 C15 B2 N2 118.4(4) . .
C20 C15 B2 N2 -67.2(5) . .
C16 C15 B2 C1 -61.2(6) . .
C20 C15 B2 C1 113.2(5) . .
C16 C15 B2 K1 -124.8(4) . .
C20 C15 B2 K1 49.6(4) . .
O1 K1 B2 N2 160.9(3) . .
O2 K1 B2 N2 -117.5(3) . .
C1 K1 B2 N2 -104.0(4) . .
C1 K1 B2 N2 56.4(3) 1_545 .
C2 K1 B2 N2 93.8(3) 1_545 .
B1 K1 B2 N2 23.0(3) 1_545 .
O1 K1 B2 C1 -95.1(3) . .
O2 K1 B2 C1 -13.5(3) . .
C1 K1 B2 C1 160.4(3) 1_545 .
C2 K1 B2 C1 -162.2(2) 1_545 .
B1 K1 B2 C1 127.0(2) 1_545 .
O1 K1 B2 C15 33.8(2) . .
O2 K1 B2 C15 115.4(2) . .
C1 K1 B2 C15 128.9(4) . .
C1 K1 B2 C15 -70.6(3) 1_545 .
C2 K1 B2 C15 -33.3(4) 1_545 .
B1 K1 B2 C15 -104.0(2) 1_545 .
